data_7155771
loop_
_publ_author_name
'Gupta, Ashis Kumar'
'Vaishanv, Narendra Kumar'
'Kant, Ruchir'
'Mohanan, Kishor'

_publ_section_title
;
 Rapid and selective synthesis of spiropyrazolines and pyrazolylphthalides
 employing Seyferth-Gilbert reagent
;
_journal_name_full 'Org. Biomol. Chem.'
_journal_paper_doi 10.1039/C7OB01417A
_journal_year 2017
_chemical_compound_source 'see text'
_chemical_formula_moiety 'C20 H19 N2 O5 P'
_chemical_formula_sum 'C20 H19 N2 O5 P'
_chemical_formula_weight 398.34
_space_group_IT_number 43
_symmetry_cell_setting orthorhombic
_symmetry_Int_Tables_number 43
_symmetry_space_group_name_Hall 'F 2 -2d'
_symmetry_space_group_name_H-M 'F d d 2'
_atom_sites_solution_hydrogens geom
_atom_sites_solution_primary direct
_atom_sites_solution_secondary difmap
_audit_update_record
;
2017-05-01 deposited with the CCDC.
2017-07-17 downloaded from the CCDC.
;
_cell_angle_alpha 90
_cell_angle_beta 90
_cell_angle_gamma 90
_cell_formula_units_Z 16
_cell_length_a 27.560(4)
_cell_length_b 30.440(4)
_cell_length_c 9.2142(14)
_cell_measurement_reflns_used 2930
_cell_measurement_temperature 293(2)
_cell_measurement_theta_max 25.4
_cell_measurement_theta_min 3.1
_cell_volume 7730.0(19)
_computing_cell_refinement
;
CrystalClear-SM Expert 2.1 b24 (Rigaku, 2012)
;
_computing_data_collection
;
CrystalClear-SM Expert 2.1 b24 (Rigaku, 2012)
;
_computing_data_reduction
;
CrystalClear-SM Expert 2.1 b24 (Rigaku, 2012)
;
_computing_molecular_graphics 'SHELXTL (Bruker, 1997)'
_computing_publication_material 'PLATON (Spek, 2003)''
_computing_structure_refinement 'SHELXTL (Bruker, 1997)'
_computing_structure_solution 'SHELXTL (Bruker, 1997)'
_diffrn_ambient_temperature 293(2)
_diffrn_detector CCD
_diffrn_detector_area_resol_mean 28.5714
_diffrn_measured_fraction_theta_full 0.959
_diffrn_measured_fraction_theta_max 0.959
_diffrn_measurement_device
;
AFC12 (Right): Kappa 3 circle
;
_diffrn_measurement_device_type
;
Rigaku Saturn724+ (4x4 bin mode)
;
_diffrn_measurement_method 'profile data from \w-scans'
_diffrn_measurement_specimen_support Loop
_diffrn_radiation_monochromator Confocal
_diffrn_radiation_type 'Mo K\a'
_diffrn_radiation_wavelength 0.71075
_diffrn_reflns_av_R_equivalents 0.1370
_diffrn_reflns_av_sigmaI/netI 0.0722
_diffrn_reflns_limit_h_max 33
_diffrn_reflns_limit_h_min -33
_diffrn_reflns_limit_k_max 24
_diffrn_reflns_limit_k_min -36
_diffrn_reflns_limit_l_max 11
_diffrn_reflns_limit_l_min -8
_diffrn_reflns_number 8930
_diffrn_reflns_theta_full 25.37
_diffrn_reflns_theta_max 25.37
_diffrn_reflns_theta_min 3.06
_diffrn_source MicroMax003_Mo
_diffrn_source_current 0.6
_diffrn_source_power 0.0
_diffrn_source_voltage 50.0
_exptl_absorpt_coefficient_mu 0.177
_exptl_absorpt_correction_T_max 0.952
_exptl_absorpt_correction_T_min 0.938
_exptl_absorpt_correction_type multi-scan
_exptl_absorpt_process_details 'REQAB (Rigaku,1998)'
_exptl_crystal_colour Colorless
_exptl_crystal_density_diffrn 1.369
_exptl_crystal_density_method 'Not Measured'
_exptl_crystal_description Block
_exptl_crystal_F_000 3328
_exptl_crystal_size_max 0.370
_exptl_crystal_size_mid 0.320
_exptl_crystal_size_min 0.280
_refine_diff_density_max 0.837
_refine_diff_density_min -0.765
_refine_diff_density_rms 0.256
_refine_ls_abs_structure_details 'Flack H D (1983), Acta Cryst. A39, 876-881'
_refine_ls_abs_structure_Flack 0.0(2)
_refine_ls_extinction_coef 0.039(4)
_refine_ls_extinction_expression Fc^*^=kFc[1+0.001xFc^2^\l^3^/sin(2\q)]^-1/4^
_refine_ls_extinction_method SHELXL
_refine_ls_goodness_of_fit_ref 1.173
_refine_ls_hydrogen_treatment mixed
_refine_ls_matrix_type full
_refine_ls_number_parameters 257
_refine_ls_number_reflns 2841
_refine_ls_number_restraints 1
_refine_ls_restrained_S_all 1.173
_refine_ls_R_factor_all 0.1161
_refine_ls_R_factor_gt 0.1147
_refine_ls_shift/su_max 0.000
_refine_ls_shift/su_mean 0.000
_refine_ls_structure_factor_coef Fsqd
_refine_ls_weighting_details 'calc w=1/[\s^2^(Fo^2^)+(0.2000P)^2^+0.0000P] where P=(Fo^2^+2Fc^2^)/3'
_refine_ls_weighting_scheme calc
_refine_ls_wR_factor_gt 0.2605
_refine_ls_wR_factor_ref 0.2633
_reflns_number_gt 2692
_reflns_number_total 2841
_reflns_threshold_expression >2sigma(I)
_cod_data_source_file c7ob01417a2.cif
_cod_data_source_block xxx
_cod_depositor_comments
;
The following automatic conversions were performed:

'_symmetry_cell_setting' value 'Orthorhombic' changed to
'orthorhombic' according to
/home/data/users/saulius/crontab/automatic-downloads/rss-feeds/RSC/lib/dictionaries/cif_core.dic
dictionary named 'cif_core.dic' version 2.4.2 from 2011-04-26.

Automatic conversion script
Id: cif_fix_values 4973 2017-02-22 13:04:09Z antanas 
;
_cod_database_code 7155771

loop_
_symmetry_equiv_pos_site_id
_symmetry_equiv_pos_as_xyz
1 x,y,z
2 -x,-y,z
3 1/4-x,1/4+y,1/4+z
4 3/4+x,3/4-y,1/4+z
5 x,1/2+y,1/2+z
6 -x,1/2-y,1/2+z
7 1/4-x,3/4+y,3/4+z
8 3/4+x,1/4-y,3/4+z
9 1/2+x,y,1/2+z
10 1/2-x,-y,1/2+z
11 3/4-x,1/4+y,3/4+z
12 1/4+x,3/4-y,3/4+z
13 1/2+x,1/2+y,z
14 1/2-x,1/2-y,z
15 3/4-x,3/4+y,1/4+z
16 1/4+x,1/4-y,1/4+z

loop_
_atom_site_aniso_label
_atom_site_aniso_U_11
_atom_site_aniso_U_22
_atom_site_aniso_U_33
_atom_site_aniso_U_23
_atom_site_aniso_U_13
_atom_site_aniso_U_12
P1 0.0274(7) 0.0318(8) 0.0361(9) -0.0008(5) -0.0012(5) 0.0027(4)
O1 0.038(2) 0.0345(19) 0.056(3) 0.0087(19) 0.0110(18) -0.0020(16)
O2 0.046(2) 0.042(2) 0.044(2) 0.0125(18) 0.0061(18) 0.0013(16)
O3 0.054(2) 0.040(2) 0.075(4) 0.004(2) 0.011(3) 0.0125(18)
O4 0.033(2) 0.053(2) 0.050(3) -0.002(2) -0.0114(17) -0.0066(16)
O5 0.053(2) 0.053(3) 0.036(3) -0.0033(19) 0.0116(19) 0.008(2)
N1 0.030(2) 0.032(2) 0.036(2) -0.0039(18) -0.0041(17) 0.0033(15)
N2 0.028(2) 0.030(2) 0.038(3) -0.0039(18) -0.0055(17) -0.0023(15)
C1 0.041(3) 0.032(3) 0.059(4) 0.002(3) -0.009(2) 0.000(2)
C2 0.054(3) 0.026(2) 0.073(5) -0.002(3) -0.007(3) 0.007(2)
C3 0.055(3) 0.045(3) 0.065(5) -0.014(3) -0.002(3) 0.019(3)
C4 0.045(3) 0.040(3) 0.051(4) 0.011(3) 0.010(3) 0.009(2)
C5 0.029(2) 0.029(2) 0.038(3) 0.000(2) -0.003(2) 0.0051(17)
C6 0.033(2) 0.028(2) 0.037(3) 0.002(2) -0.001(2) 0.0012(18)
C7 0.031(2) 0.022(2) 0.032(3) 0.0003(18) -0.007(2) -0.0001(16)
C8 0.030(2) 0.028(2) 0.033(3) 0.004(2) -0.001(2) -0.0010(17)
C9 0.030(2) 0.029(2) 0.043(3) 0.004(2) -0.005(2) 0.0000(18)
C10 0.043(3) 0.042(3) 0.027(3) 0.000(2) -0.005(2) 0.004(2)
C11 0.059(4) 0.070(4) 0.029(3) 0.003(3) 0.004(3) 0.007(3)
C12 0.060(4) 0.067(4) 0.046(4) 0.031(3) 0.007(3) 0.002(3)
C13 0.063(4) 0.039(3) 0.061(5) 0.020(3) -0.005(3) -0.003(3)
C14 0.052(3) 0.030(3) 0.048(4) 0.001(2) 0.003(3) -0.001(2)
C15 0.030(2) 0.026(2) 0.027(3) 0.0008(18) -0.0027(18) -0.0004(16)
C16 0.080(5) 0.051(4) 0.043(3) -0.015(3) 0.000(3) -0.002(3)
C17 0.024(2) 0.025(2) 0.029(3) 0.0005(18) -0.0052(18) -0.0015(16)
C18 0.027(2) 0.0242(19) 0.031(3) -0.0011(18) 0.000(2) 0.0035(16)
C19 0.081(5) 0.051(4) 0.081(6) -0.021(4) -0.016(5) 0.032(4)
C20 0.075(4) 0.047(3) 0.048(4) 0.012(3) 0.012(4) -0.007(3)

loop_
_atom_site_label
_atom_site_type_symbol
_atom_site_thermal_displace_type
_atom_site_fract_x
_atom_site_fract_y
_atom_site_fract_z
_atom_site_occupancy
_atom_site_U_iso_or_equiv
_atom_site_calc_flag
_atom_site_refinement_flags
P1 P Uani 0.34791(4) 0.08953(4) 0.43923(15) 1.000 0.0318(5) . .
O1 O Uani 0.14253(13) 0.10368(13) 0.6425(5) 1.000 0.0428(14) . .
O2 O Uani 0.23408(15) 0.18636(13) 0.3141(5) 1.000 0.0440(12) . .
O3 O Uani 0.35514(16) 0.03896(14) 0.4402(7) 1.000 0.0563(16) . .
O4 O Uani 0.37449(14) 0.11488(13) 0.5493(6) 1.000 0.0453(14) . .
O5 O Uani 0.36075(16) 0.10162(15) 0.2784(5) 1.000 0.0473(16) . .
N1 N Uani 0.25527(16) 0.08267(14) 0.3616(5) 1.000 0.0327(12) . .
N2 N Uani 0.20898(15) 0.09521(13) 0.3939(5) 1.000 0.0320(14) . .
C1 C Uani 0.1761(2) 0.25222(17) 0.5031(8) 1.000 0.0440(19) . .
C2 C Uani 0.1435(2) 0.27188(19) 0.5982(9) 1.000 0.051(2) . .
C3 C Uani 0.1154(2) 0.2480(2) 0.6915(9) 1.000 0.055(2) . .
C4 C Uani 0.1200(2) 0.20211(18) 0.7005(8) 1.000 0.0453(19) . .
C5 C Uani 0.15257(17) 0.18203(16) 0.6083(7) 1.000 0.0320(14) . .
C6 C Uani 0.16442(18) 0.13441(16) 0.5909(6) 1.000 0.0327(14) . .
C7 C Uani 0.20947(17) 0.13176(14) 0.4945(6) 1.000 0.0283(14) . .
C8 C Uani 0.21080(16) 0.17730(15) 0.4226(6) 1.000 0.0303(14) . .
C9 C Uani 0.18061(17) 0.20663(15) 0.5112(7) 1.000 0.0340(14) . .
C10 C Uani 0.2549(2) 0.12571(19) 0.8520(6) 1.000 0.0373(17) . .
C11 C Uani 0.2482(3) 0.1033(3) 0.9826(8) 1.000 0.053(2) . .
C12 C Uani 0.2405(3) 0.0579(3) 0.9831(8) 1.000 0.058(2) . .
C13 C Uani 0.2402(3) 0.0348(2) 0.8566(9) 1.000 0.054(2) . .
C14 C Uani 0.2473(2) 0.05653(19) 0.7264(8) 1.000 0.0433(19) . .
C15 C Uani 0.25449(16) 0.10150(15) 0.7225(5) 1.000 0.0277(14) . .
C16 C Uani 0.2632(3) 0.1745(2) 0.8583(9) 1.000 0.058(2) . .
C17 C Uani 0.25900(16) 0.12471(15) 0.5771(5) 1.000 0.0260(14) . .
C18 C Uani 0.28424(16) 0.09765(14) 0.4585(6) 1.000 0.0274(14) . .
C19 C Uani 0.3920(3) 0.0155(2) 0.3656(11) 1.000 0.071(3) . .
C20 C Uani 0.3587(3) 0.1471(2) 0.2353(9) 1.000 0.057(2) . .
H1 H Uiso 0.19410 0.26870 0.43720 1.000 0.0530 calc R
H2 H Uiso 0.14080 0.30230 0.59840 1.000 0.0610 calc R
H2A H Uiso 0.18320 0.08310 0.35950 1.000 0.0390 calc R
H3 H Uiso 0.09290 0.26230 0.74980 1.000 0.0660 calc R
H4 H Uiso 0.10180 0.18590 0.76640 1.000 0.0540 calc R
H11 H Uiso 0.24880 0.11860 1.06990 1.000 0.0630 calc R
H12 H Uiso 0.23560 0.04330 1.07060 1.000 0.0690 calc R
H13 H Uiso 0.23520 0.00460 0.85760 1.000 0.0650 calc R
H14 H Uiso 0.24730 0.04070 0.64010 1.000 0.0520 calc R
H16A H Uiso 0.23590 0.18940 0.81620 1.000 0.0870 calc R
H16B H Uiso 0.29200 0.18170 0.80510 1.000 0.0870 calc R
H16C H Uiso 0.26690 0.18340 0.95760 1.000 0.0870 calc R
H17 H Uiso 0.27560 0.15290 0.58960 1.000 0.0310 calc R
H19A H Uiso 0.42140 0.03230 0.36580 1.000 0.1070 calc R
H19B H Uiso 0.38190 0.01030 0.26730 1.000 0.1070 calc R
H19C H Uiso 0.39750 -0.01210 0.41320 1.000 0.1070 calc R
H20A H Uiso 0.32540 0.15630 0.23000 1.000 0.0850 calc R
H20B H Uiso 0.37360 0.15050 0.14190 1.000 0.0850 calc R
H20C H Uiso 0.37560 0.16470 0.30530 1.000 0.0850 calc R

loop_
_atom_type_symbol
_atom_type_description
_atom_type_scat_dispersion_real
_atom_type_scat_dispersion_imag
_atom_type_scat_source
P P 0.1023 0.0942 'International Tables Vol C Tables 4.2.6.8 and 6.1.1.4'
O O 0.0106 0.0060 'International Tables Vol C Tables 4.2.6.8 and 6.1.1.4'
N N 0.0061 0.0033 'International Tables Vol C Tables 4.2.6.8 and 6.1.1.4'
H H 0.0000 0.0000 'International Tables Vol C Tables 4.2.6.8 and 6.1.1.4'
C C 0.0033 0.0016 'International Tables Vol C Tables 4.2.6.8 and 6.1.1.4'

loop_
_geom_angle_atom_site_label_1
_geom_angle_atom_site_label_2
_geom_angle_atom_site_label_3
_geom_angle
_geom_angle_publ_flag
O3 P1 O4 116.9(3) yes
O3 P1 O5 102.1(3) yes
O3 P1 C18 105.3(2) yes
O4 P1 O5 114.6(3) yes
O4 P1 C18 110.5(2) yes
O5 P1 C18 106.5(2) yes
P1 O3 C19 126.0(5) yes
P1 O5 C20 118.5(4) yes
N2 N1 C18 109.3(4) yes
N1 N2 C7 110.2(4) yes
N1 N2 H2A 125.00 no
C7 N2 H2A 125.00 no
C2 C1 C9 116.9(6) no
C1 C2 C3 122.3(5) no
C2 C3 C4 121.0(6) no
C3 C4 C5 117.6(6) no
C6 C5 C9 109.3(5) no
C4 C5 C6 129.7(5) no
C4 C5 C9 121.1(5) no
C5 C6 C7 106.9(4) no
O1 C6 C7 126.3(4) yes
O1 C6 C5 126.8(5) yes
N2 C7 C8 114.7(4) yes
N2 C7 C17 102.3(4) yes
C6 C7 C17 115.4(4) no
C8 C7 C17 108.1(4) no
C6 C7 C8 102.8(4) no
N2 C7 C6 113.9(4) yes
C7 C8 C9 107.2(4) no
O2 C8 C7 124.8(4) yes
O2 C8 C9 128.1(5) yes
C1 C9 C5 121.1(5) no
C1 C9 C8 128.7(5) no
C5 C9 C8 110.1(4) no
C11 C10 C15 118.4(6) no
C15 C10 C16 123.6(5) no
C11 C10 C16 118.0(6) no
C10 C11 C12 120.4(7) no
C11 C12 C13 120.6(7) no
C12 C13 C14 119.6(6) no
C13 C14 C15 121.0(6) no
C10 C15 C17 120.3(4) no
C10 C15 C14 119.9(5) no
C14 C15 C17 119.6(5) no
C7 C17 C18 97.0(4) no
C15 C17 C18 114.5(4) no
C7 C17 C15 114.7(4) no
N1 C18 C17 113.9(4) yes
P1 C18 N1 119.7(4) yes
P1 C18 C17 126.3(3) yes
C2 C1 H1 122.00 no
C9 C1 H1 122.00 no
C1 C2 H2 119.00 no
C3 C2 H2 119.00 no
C2 C3 H3 120.00 no
C4 C3 H3 119.00 no
C3 C4 H4 121.00 no
C5 C4 H4 121.00 no
C10 C11 H11 120.00 no
C12 C11 H11 120.00 no
C11 C12 H12 120.00 no
C13 C12 H12 120.00 no
C12 C13 H13 120.00 no
C14 C13 H13 120.00 no
C13 C14 H14 120.00 no
C15 C14 H14 119.00 no
C10 C16 H16A 109.00 no
C10 C16 H16B 109.00 no
C10 C16 H16C 109.00 no
H16A C16 H16B 110.00 no
H16A C16 H16C 110.00 no
H16B C16 H16C 110.00 no
C7 C17 H17 110.00 no
C15 C17 H17 110.00 no
C18 C17 H17 110.00 no
O3 C19 H19A 110.00 no
O3 C19 H19B 109.00 no
O3 C19 H19C 109.00 no
H19A C19 H19B 110.00 no
H19A C19 H19C 109.00 no
H19B C19 H19C 109.00 no
O5 C20 H20A 109.00 no
O5 C20 H20B 110.00 no
O5 C20 H20C 109.00 no
H20A C20 H20B 109.00 no
H20A C20 H20C 110.00 no
H20B C20 H20C 110.00 no

loop_
_geom_bond_atom_site_label_1
_geom_bond_atom_site_label_2
_geom_bond_distance
_geom_bond_publ_flag
P1 O3 1.552(4) yes
P1 O4 1.470(5) yes
P1 O5 1.567(5) yes
P1 C18 1.781(5) yes
O1 C6 1.210(6) yes
O2 C8 1.220(7) yes
O3 C19 1.419(10) yes
O5 C20 1.441(8) yes
N1 N2 1.365(6) yes
N1 C18 1.282(7) yes
N2 C7 1.448(6) yes
N2 H2A 0.8600 no
C1 C2 1.390(9) no
C1 C9 1.395(7) no
C2 C3 1.367(10) no
C3 C4 1.405(8) no
C4 C5 1.379(8) no
C5 C9 1.399(8) no
C5 C6 1.495(7) no
C6 C7 1.529(7) no
C7 C8 1.537(7) no
C7 C17 1.578(7) no
C8 C9 1.468(7) no
C10 C11 1.396(10) no
C10 C15 1.403(7) no
C10 C16 1.504(8) no
C11 C12 1.398(13) no
C12 C13 1.361(11) no
C13 C14 1.384(11) no
C14 C15 1.384(7) no
C15 C17 1.520(7) no
C17 C18 1.535(7) no
C1 H1 0.9300 no
C2 H2 0.9300 no
C3 H3 0.9300 no
C4 H4 0.9300 no
C11 H11 0.9300 no
C12 H12 0.9300 no
C13 H13 0.9300 no
C14 H14 0.9300 no
C16 H16A 0.9600 no
C16 H16B 0.9600 no
C16 H16C 0.9600 no
C17 H17 0.9800 no
C19 H19A 0.9600 no
C19 H19B 0.9600 no
C19 H19C 0.9600 no
C20 H20A 0.9600 no
C20 H20B 0.9600 no
C20 H20C 0.9600 no

loop_
_geom_contact_atom_site_label_1
_geom_contact_atom_site_label_2
_geom_contact_distance
_geom_contact_site_symmetry_2
_geom_contact_publ_flag
O1 N2 2.944(6) . no
O1 C14 3.316(7) . no
O1 C15 3.173(6) . no
O1 C20 3.293(9) 8_455 no
O2 N1 3.240(6) . no
O2 C18 3.313(6) . no
O2 N2 2.953(6) . no
O3 N1 3.142(6) . no
O4 C7 2.955(7) 16_555 no
O4 C5 3.278(8) 16_555 no
O4 C6 2.904(8) 16_555 no
O4 C9 3.308(7) 16_555 no
O4 C8 2.932(6) 16_555 no
O4 N2 2.767(6) 16_555 no
O5 N1 3.061(6) . no
O1 H2A 2.9100 . no
O1 H20B 2.3600 8_455 no
O2 H19A 2.6900 8_454 no
O2 H1 2.6600 14_555 no
O2 H20A 2.7900 . no
O4 H2 2.6000 14_555 no
O4 H20C 2.7100 . no
O4 H2A 2.3300 16_555 no
O5 H19A 2.8100 . no
O5 H19B 2.8400 . no
O5 H4 2.6800 16_554 no
N1 O2 3.240(6) . no
N1 O3 3.142(6) . no
N1 O5 3.061(6) . no
N2 O1 2.944(6) . no
N2 O2 2.953(6) . no
N2 C14 3.448(8) . no
N2 O4 2.767(6) 8_454 no
N1 H14 2.8700 . no
N1 H13 2.6700 10_554 no
N1 H11 2.9100 1_554 no
C4 C12 3.595(10) 8_454 no
C5 O4 3.278(8) 8_454 no
C6 O4 2.904(8) 8_454 no
C6 C10 3.475(8) . no
C6 C14 3.521(8) . no
C7 O4 2.955(7) 8_454 no
C8 O4 2.932(6) 8_454 no
C9 O4 3.308(7) 8_454 no
C10 C6 3.475(8) . no
C12 C4 3.595(10) 16_555 no
C14 O1 3.316(7) . no
C14 C6 3.521(8) . no
C14 N2 3.448(8) . no
C15 O1 3.173(6) . no
C18 O2 3.313(6) . no
C20 O1 3.293(9) 16_554 no
C2 H16B 2.9600 14_555 no
C2 H2A 2.8200 3_555 no
C3 H19B 3.0500 8_455 no
C3 H2A 3.0100 3_555 no
C5 H16A 3.0000 . no
C8 H1 3.1000 14_555 no
C12 H4 3.0900 16_555 no
C16 H17 2.5800 . no
C17 H16B 2.8700 . no
C17 H16A 3.0200 . no
C18 H20A 2.9800 . no
C18 H14 2.6200 . no
C20 H19C 2.8500 11_554 no
H1 O2 2.6600 14_555 no
H1 C8 3.1000 14_555 no
H2 H2A 2.2500 3_555 no
H2 O4 2.6000 14_555 no
H2A O1 2.9100 . no
H2A C2 2.8200 7_544 no
H2A C3 3.0100 7_544 no
H2A H2 2.2500 7_544 no
H2A O4 2.3300 8_454 no
H4 O5 2.6800 8_455 no
H4 C12 3.0900 8_454 no
H11 N1 2.9100 1_556 no
H11 H16C 2.2800 . no
H13 N1 2.6700 10_555 no
H14 N1 2.8700 . no
H14 C18 2.6200 . no
H16A C5 3.0000 . no
H16A C17 3.0200 . no
H16B C17 2.8700 . no
H16B H17 2.2200 . no
H16B C2 2.9600 14_555 no
H16C H11 2.2800 . no
H17 C16 2.5800 . no
H17 H16B 2.2200 . no
H19A O5 2.8100 . no
H19A O2 2.6900 16_555 no
H19B O5 2.8400 . no
H19B C3 3.0500 16_554 no
H19C C20 2.8500 15_545 no
H20A O2 2.7900 . no
H20A C18 2.9800 . no
H20B O1 2.3600 16_554 no
H20C O4 2.7100 . no

loop_
_geom_hbond_atom_site_label_D
_geom_hbond_atom_site_label_H
_geom_hbond_atom_site_label_A
_geom_hbond_distance_DH
_geom_hbond_distance_HA
_geom_hbond_distance_DA
_geom_hbond_angle_DHA
_geom_hbond_site_symmetry_A
_geom_hbond_publ_flag
N2 H2A O4 0.8600 2.3300 2.767(6) 112.00 8_454 yes
C2 H2 O4 0.9300 2.6000 3.512(7) 169.00 14_555 yes
C20 H20B O1 0.9600 2.3600 3.293(9) 164.00 16_554 yes

loop_
_geom_torsion_atom_site_label_1
_geom_torsion_atom_site_label_2
_geom_torsion_atom_site_label_3
_geom_torsion_atom_site_label_4
_geom_torsion
_geom_torsion_publ_flag
O4 P1 O3 C19 -88.1(7) no
O5 P1 O3 C19 37.9(7) no
C18 P1 O3 C19 148.9(6) no
O3 P1 O5 C20 -179.3(5) no
O4 P1 O5 C20 -51.9(5) no
C18 P1 O5 C20 70.6(5) no
O3 P1 C18 C17 123.6(4) no
O4 P1 C18 C17 -3.5(5) no
O5 P1 C18 C17 -128.5(4) no
O5 P1 C18 N1 46.3(5) no
O3 P1 C18 N1 -61.6(5) no
O4 P1 C18 N1 171.4(4) no
N2 N1 C18 P1 -176.0(3) no
N2 N1 C18 C17 -0.6(6) no
C18 N1 N2 C7 18.5(6) no
N1 N2 C7 C6 -152.5(4) no
N1 N2 C7 C8 89.4(5) no
N1 N2 C7 C17 -27.2(5) no
C2 C1 C9 C8 178.1(6) no
C2 C1 C9 C5 1.6(9) no
C9 C1 C2 C3 -2.8(10) no
C1 C2 C3 C4 3.2(11) no
C2 C3 C4 C5 -2.3(10) no
C3 C4 C5 C6 -178.6(6) no
C3 C4 C5 C9 1.1(9) no
C9 C5 C6 O1 -169.1(6) no
C4 C5 C9 C8 -178.0(5) no
C9 C5 C6 C7 10.7(6) no
C4 C5 C9 C1 -0.8(9) no
C4 C5 C6 O1 10.7(10) no
C4 C5 C6 C7 -169.6(6) no
C6 C5 C9 C1 178.9(5) no
C6 C5 C9 C8 1.8(6) no
O1 C6 C7 C8 161.9(5) no
C5 C6 C7 C8 -17.8(5) no
O1 C6 C7 C17 -80.7(7) no
C5 C6 C7 N2 -142.5(4) no
O1 C6 C7 N2 37.2(8) no
C5 C6 C7 C17 99.6(5) no
N2 C7 C8 O2 -38.6(7) no
C6 C7 C8 O2 -162.7(5) no
C6 C7 C8 C9 19.0(5) no
N2 C7 C8 C9 143.1(4) no
C8 C7 C17 C18 -97.8(4) no
C17 C7 C8 O2 74.7(6) no
C17 C7 C8 C9 -103.6(4) no
N2 C7 C17 C15 -97.6(4) no
N2 C7 C17 C18 23.5(4) no
C6 C7 C17 C15 26.6(5) no
C6 C7 C17 C18 147.7(4) no
C8 C7 C17 C15 141.1(4) no
O2 C8 C9 C5 168.3(5) no
C7 C8 C9 C1 169.7(6) no
C7 C8 C9 C5 -13.5(6) no
O2 C8 C9 C1 -8.6(10) no
C15 C10 C11 C12 -1.0(10) no
C11 C10 C15 C14 0.3(8) no
C11 C10 C15 C17 176.8(5) no
C16 C10 C11 C12 -179.8(7) no
C16 C10 C15 C14 179.0(6) no
C16 C10 C15 C17 -4.5(8) no
C10 C11 C12 C13 1.1(12) no
C11 C12 C13 C14 -0.4(12) no
C12 C13 C14 C15 -0.3(11) no
C13 C14 C15 C10 0.3(8) no
C13 C14 C15 C17 -176.2(6) no
C10 C15 C17 C18 149.2(4) no
C14 C15 C17 C7 76.6(5) no
C14 C15 C17 C18 -34.4(6) no
C10 C15 C17 C7 -99.9(5) no
C7 C17 C18 P1 159.9(4) no
C15 C17 C18 P1 -78.9(5) no
C15 C17 C18 N1 106.0(5) no
C7 C17 C18 N1 -15.2(5) no
